data_4021795
loop_
_publ_author_name
'V\'aclav \<St'astn\'y'
'Ivan Stibor'
'Ivana C\'isar\<rov\'a'
'Jan S\'ykora'
'Michaela Pojarov\'a'
'Pavel Lhot\'ak'

_publ_section_title
;
 Synthesis of Unique Cagelike Thiacalix[4]arene Derivatives
 in a 1,3-Alternate Conformation
;
_journal_name_full 'Journal of Organic Chemistry'
_journal_page_first 5404
_journal_page_last 5406
_journal_paper_doi 10.1021/jo0607358
_journal_volume 71
_journal_year 2006
_chemical_formula_moiety 'C52.50 H65 Cl1 N4 O8 S4'
_chemical_formula_sum 'C52.5 H65 Cl N4 O8 S4'
_chemical_formula_weight 1043.83
_space_group_IT_number 14
_symmetry_cell_setting monoclinic
_symmetry_space_group_name_Hall '-P 2ybc'
_symmetry_space_group_name_H-M 'P 1 21/c 1'
_atom_sites_solution_hydrogens geom
_atom_sites_solution_primary direct
_audit_creation_date 06-04-05
_audit_creation_method CRYSTALS_ver_12.82
_cell_angle_alpha 90
_cell_angle_beta 107.4920(4)
_cell_angle_gamma 90
_cell_formula_units_Z 8
_cell_length_a 21.51800(10)
_cell_length_b 27.6200(2)
_cell_length_c 18.6860(2)
_cell_measurement_reflns_used 24595
_cell_measurement_temperature 150
_cell_measurement_theta_max 27
_cell_measurement_theta_min 1
_cell_volume 10592.06(15)
_computing_cell_refinement 'DENZO/SCALEPACK (Otwinowski & Minor, 1997)'
_computing_data_collection 'COLLECT. Nonius (1997-2001).'
_computing_data_reduction 'DENZO/SCALEPACK (Otwinowski & Minor, 1997)'
_computing_molecular_graphics 'CAMERON (Watkin et al., 1996)'
_computing_publication_material 'CRYSTALS (Betteridge et al., 2003)'
_computing_structure_refinement 'CRYSTALS (Betteridge et al., 2003)'
_computing_structure_solution 'SIR92 (Altomare et al., 1994)'
_diffrn_ambient_temperature 150
_diffrn_measured_fraction_theta_full 0.998
_diffrn_measured_fraction_theta_max 0.998
_diffrn_measurement_device_type 'Nonius Kappa CCD'
_diffrn_measurement_method \w/2\q
_diffrn_radiation_monochromator graphite
_diffrn_radiation_type 'Mo K\a'
_diffrn_radiation_wavelength 0.71073
_diffrn_reflns_av_R_equivalents 0.013
_diffrn_reflns_limit_h_max 27
_diffrn_reflns_limit_h_min -27
_diffrn_reflns_limit_k_max 35
_diffrn_reflns_limit_k_min -35
_diffrn_reflns_limit_l_max 24
_diffrn_reflns_limit_l_min -24
_diffrn_reflns_number 47674
_diffrn_reflns_theta_full 27.480
_diffrn_reflns_theta_max 27.480
_diffrn_reflns_theta_min 1.360
_diffrn_standards_number 0
_exptl_absorpt_coefficient_mu 0.286
_exptl_absorpt_correction_T_max 0.9310
_exptl_absorpt_correction_T_min 0.9283
_exptl_absorpt_correction_type none
_exptl_crystal_colour white
_exptl_crystal_density_diffrn 1.309
_exptl_crystal_description block
_exptl_crystal_F_000 4424
_exptl_crystal_size_max 0.35
_exptl_crystal_size_mid 0.26
_exptl_crystal_size_min 0.25
_refine_diff_density_max 0.93
_refine_diff_density_min -1.51
_refine_ls_extinction_method None
_refine_ls_goodness_of_fit_ref 1.0892
_refine_ls_hydrogen_treatment constr
_refine_ls_matrix_type full
_refine_ls_number_parameters 1252
_refine_ls_number_reflns 17432
_refine_ls_number_restraints 0
_refine_ls_R_factor_all 0.0756
_refine_ls_R_factor_gt 0.0506
_refine_ls_shift/su_max 0.000967
_refine_ls_structure_factor_coef F
_refine_ls_weighting_details
;
 Method, part 1, Chebychev polynomial, (Watkin, 1994, Prince, 1982) 
 [weight] = 1.0/[A~0~*T~0~(x)+A~1~*T~1~(x) ... +A~n-1~]*T~n-1~(x)] 
 where A~i~ are the Chebychev coefficients listed below and x= Fcalc/Fmax 
 Method = Robust Weighting (Prince, 1982) 
 W = [weight] * [1-(deltaF/6*sigmaF)^2^]^2^ 
 A~i~ are: 
 1.16 1.09 0.758 
;
_refine_ls_weighting_scheme calc
_refine_ls_wR_factor_all 0.0758
_refine_ls_wR_factor_gt 0.0590
_refine_ls_wR_factor_ref 0.0590
_reflns_limit_h_max 26
_reflns_limit_h_min -27
_reflns_limit_k_max 35
_reflns_limit_k_min 0
_reflns_limit_l_max 24
_reflns_limit_l_min 0
_reflns_number_gt 17432
_reflns_number_total 24236
_reflns_threshold_expression I>1.96u(I)
_cod_data_source_file jo0607358si20060505_041746.cif
_cod_depositor_comments
;
The following automatic conversions were performed:
'_symmetry_cell_setting' value 'Monoclinic' changed to 'monoclinic'
according to '/home/saulius/struct/CIF-dictionaries/cif_core.dic'
dictionary named 'cif_core.dic' version 2.4.1 from 2010-06-29.

Automatic conversion script
Id: cif_fix_enum 1527 2010-12-29 10:47:43Z saulius 
;
_cod_original_sg_symbol_H-M 'P 21/c'
_cod_original_formula_sum 'C52.50 H65 Cl1 N4 O8 S4'
_cod_database_code 4021795

loop_
_symmetry_equiv_pos_as_xyz
x,y,z
-x,-y,-z
-x,y+1/2,-z+1/2
x,-y+1/2,z+1/2

loop_
_atom_site_label
_atom_site_type_symbol
_atom_site_fract_x
_atom_site_fract_y
_atom_site_fract_z
_atom_site_U_iso_or_equiv
_atom_site_occupancy
_atom_site_adp_type
_atom_site_refinement_flags_posn
Cl201 Cl 0.41667(6) -0.19892(4) 0.60060(7) 0.0825 1.0000 Uani .
Cl202 Cl 0.48754(8) -0.12595(8) 0.54313(8) 0.1204 1.0000 Uani .
S2 S 0.32418(3) 0.18784(2) 0.54114(3) 0.0334 1.0000 Uani .
S8 S 0.19589(3) 0.03627(2) 0.63634(3) 0.0295 1.0000 Uani .
S14 S 0.39249(2) 0.03001(2) 0.91027(3) 0.0303 1.0000 Uani .
S20 S 0.49678(3) 0.200131(19) 0.83269(3) 0.0320 1.0000 Uani .
S102 S 0.26192(2) -0.133286(19) 0.62537(3) 0.0252 1.0000 Uani .
S108 S 0.06235(2) -0.259970(16) 0.47919(2) 0.0221 1.0000 Uani .
S114 S 0.01306(2) -0.300122(17) 0.74868(3) 0.0226 1.0000 Uani .
S120 S 0.18088(3) -0.14932(2) 0.88224(3) 0.0284 1.0000 Uani .
O29 O 0.42954(7) 0.14839(5) 0.67827(9) 0.0270 1.0000 Uani .
O30 O 0.25126(7) 0.13893(5) 0.64470(8) 0.0263 1.0000 Uani .
O31 O 0.33950(7) 0.02570(5) 0.74042(8) 0.0255 1.0000 Uani .
O32 O 0.38722(7) 0.13850(6) 0.85852(8) 0.0272 1.0000 Uani .
O35 O 0.57032(9) 0.09820(7) 0.64959(11) 0.0432 1.0000 Uani .
O40 O 0.12947(14) 0.22297(10) 0.65340(13) 0.0726 1.0000 Uani .
O45 O 0.40377(10) -0.08001(7) 0.68290(15) 0.0566 1.0000 Uani .
O50 O 0.27536(12) -0.31567(10) 0.92028(11) 0.0645 1.0000 Uani .
O129 O 0.15886(6) -0.13255(5) 0.71456(8) 0.0229 1.0000 Uani .
O130 O 0.19233(7) -0.23118(5) 0.60268(7) 0.0220 1.0000 Uani .
O131 O 0.01306(7) -0.23695(5) 0.61145(8) 0.0211 1.0000 Uani .
O132 O 0.14559(7) -0.24961(5) 0.79974(7) 0.0228 1.0000 Uani .
O140 O 0.30323(9) -0.32497(7) 0.60168(10) 0.0425 1.0000 Uani .
O145 O -0.13902(8) -0.18772(6) 0.58874(11) 0.0376 1.0000 Uani .
O150 O 0.29756(10) 0.17955(8) 0.97363(11) 0.0505 1.0000 Uani .
N36 N 0.46602(10) 0.07169(7) 0.61876(12) 0.0348 1.0000 Uani .
N41 N 0.19809(10) 0.17582(8) 0.74043(11) 0.0360 1.0000 Uani .
N46 N 0.44328(9) -0.00449(7) 0.71029(12) 0.0345 1.0000 Uani .
N51 N 0.30382(9) 0.20989(7) 0.86329(12) 0.0347 1.0000 Uani .
N136 N 0.03809(9) -0.10133(7) 0.67208(11) 0.0295 1.0000 Uani .
N141 N 0.29061(9) -0.27721(7) 0.69492(10) 0.0304 1.0000 Uani .
N146 N -0.05363(9) -0.15670(7) 0.55710(11) 0.0303 1.0000 Uani .
N151 N 0.22891(9) -0.31973(8) 0.79516(11) 0.0327 1.0000 Uani .
C1 C 0.35312(10) 0.21292(7) 0.63263(11) 0.0254 1.0000 Uani .
C3 C 0.30382(10) 0.12606(7) 0.54867(11) 0.0248 1.0000 Uani .
C4 C 0.31749(10) 0.09501(8) 0.49619(11) 0.0269 1.0000 Uani .
C5 C 0.29741(10) 0.04683(8) 0.48871(11) 0.0271 1.0000 Uani .
C6 C 0.26543(10) 0.02973(8) 0.53845(11) 0.0266 1.0000 Uani .
C7 C 0.25051(10) 0.06004(7) 0.59072(11) 0.0235 1.0000 Uani .
C9 C 0.22883(10) 0.04650(7) 0.73420(11) 0.0230 1.0000 Uani .
C10 C 0.18286(9) 0.05564(8) 0.77213(11) 0.0249 1.0000 Uani .
C11 C 0.20019(10) 0.05804(7) 0.85004(12) 0.0246 1.0000 Uani .
C12 C 0.26661(10) 0.05422(8) 0.88979(11) 0.0253 1.0000 Uani .
C13 C 0.31281(9) 0.04472(7) 0.85304(12) 0.0240 1.0000 Uani .
C15 C 0.44928(9) 0.06410(8) 0.87967(11) 0.0233 1.0000 Uani .
C16 C 0.50797(9) 0.03980(7) 0.88599(11) 0.0238 1.0000 Uani .
C17 C 0.56149(9) 0.06369(7) 0.87457(11) 0.0218 1.0000 Uani .
C18 C 0.55344(10) 0.11206(8) 0.85333(12) 0.0252 1.0000 Uani .
C19 C 0.49521(10) 0.13661(7) 0.84560(11) 0.0238 1.0000 Uani .
C21 C 0.42771(10) 0.21742(7) 0.75736(12) 0.0249 1.0000 Uani .
C22 C 0.40402(10) 0.26343(7) 0.76479(12) 0.0264 1.0000 Uani .
C23 C 0.35691(10) 0.28603(7) 0.70633(12) 0.0264 1.0000 Uani .
C24 C 0.33021(10) 0.25942(7) 0.64130(12) 0.0274 1.0000 Uani .
C25 C 0.40363(10) 0.19225(7) 0.68980(12) 0.0241 1.0000 Uani .
C26 C 0.26870(9) 0.10904(7) 0.59526(10) 0.0227 1.0000 Uani .
C27 C 0.29410(10) 0.03923(7) 0.77535(11) 0.0231 1.0000 Uani .
C28 C 0.44333(9) 0.11314(7) 0.86092(11) 0.0231 1.0000 Uani .
C33 C 0.48908(11) 0.15426(8) 0.65886(15) 0.0340 1.0000 Uani .
C34 C 0.51231(11) 0.10516(8) 0.64239(13) 0.0323 1.0000 Uani .
C37 C 0.48059(13) 0.02134(9) 0.60563(14) 0.0360 1.0000 Uani .
C38 C 0.19346(12) 0.16663(10) 0.61017(13) 0.0373 1.0000 Uani .
C39 C 0.17094(13) 0.19142(9) 0.67085(14) 0.0383 1.0000 Uani .
C42 C 0.18705(11) 0.19765(9) 0.80633(13) 0.0339 1.0000 Uani .
C43 C 0.34197(12) -0.02586(8) 0.73226(15) 0.0348 1.0000 Uani .
C44 C 0.39947(11) -0.03913(9) 0.70520(14) 0.0334 1.0000 Uani .
C47 C 0.49635(11) -0.00781(9) 0.67698(14) 0.0332 1.0000 Uani .
C48 C 0.38626(12) 0.15392(10) 0.93174(13) 0.0374 1.0000 Uani .
C49 C 0.32431(11) 0.18191(9) 0.92486(13) 0.0331 1.0000 Uani .
C52 C 0.24020(12) 0.23334(9) 0.84313(15) 0.0375 1.0000 Uani .
C53 C 0.33867(11) 0.33893(8) 0.71498(13) 0.0306 1.0000 Uani .
C54 C 0.31757(15) 0.34522(10) 0.78592(16) 0.0437 1.0000 Uani .
C55 C 0.39964(15) 0.37044(9) 0.7242(2) 0.0502 1.0000 Uani .
C56 C 0.28360(15) 0.35645(10) 0.64761(15) 0.0440 1.0000 Uani .
C57 C 0.30558(12) 0.01470(9) 0.42512(13) 0.0352 1.0000 Uani .
C58 C 0.36421(13) 0.03024(11) 0.40001(14) 0.0427 1.0000 Uani .
C59 C 0.24379(15) 0.02132(13) 0.35821(16) 0.0540 1.0000 Uani .
C60 C 0.3148(2) -0.03853(11) 0.4486(2) 0.0620 1.0000 Uani .
C61 C 0.14740(10) 0.05964(8) 0.89025(12) 0.0289 1.0000 Uani .
C62 C 0.09053(13) 0.09249(12) 0.8498(2) 0.0518 1.0000 Uani .
C63 C 0.12123(14) 0.00793(10) 0.88895(17) 0.0444 1.0000 Uani .
C64 C 0.17516(14) 0.07583(16) 0.97181(18) 0.0616 1.0000 Uani .
C65 C 0.62754(9) 0.03885(7) 0.88852(12) 0.0245 1.0000 Uani .
C66 C 0.62176(11) -0.01626(8) 0.88989(14) 0.0323 1.0000 Uani .
C67 C 0.67165(10) 0.05624(8) 0.96516(12) 0.0281 1.0000 Uani .
C68 C 0.65886(11) 0.05277(9) 0.82721(13) 0.0330 1.0000 Uani .
C101 C 0.26957(9) -0.15140(7) 0.71862(11) 0.0223 1.0000 Uani .
C103 C 0.18152(9) -0.14706(7) 0.56971(10) 0.0205 1.0000 Uani .
C104 C 0.14707(10) -0.10927(7) 0.52589(11) 0.0222 1.0000 Uani .
C105 C 0.08729(9) -0.11705(7) 0.47190(10) 0.0199 1.0000 Uani .
C106 C 0.06176(9) -0.16366(7) 0.46463(10) 0.0192 1.0000 Uani .
C107 C 0.09588(9) -0.20213(7) 0.50783(10) 0.0185 1.0000 Uani .
C109 C 0.07214(9) -0.29458(7) 0.56136(10) 0.0197 1.0000 Uani .
C110 C 0.09935(10) -0.34061(7) 0.56258(10) 0.0208 1.0000 Uani .
C111 C 0.09928(9) -0.37391(6) 0.61865(10) 0.0193 1.0000 Uani .
C112 C 0.07610(9) -0.35818(7) 0.67670(10) 0.0202 1.0000 Uani .
C113 C 0.04950(9) -0.31204(7) 0.67681(10) 0.0193 1.0000 Uani .
C115 C 0.03042(9) -0.23896(7) 0.77766(10) 0.0197 1.0000 Uani .
C116 C -0.02191(10) -0.21170(7) 0.78562(11) 0.0220 1.0000 Uani .
C117 C -0.01244(10) -0.16593(7) 0.81873(11) 0.0214 1.0000 Uani .
C118 C 0.05070(10) -0.14770(7) 0.84093(11) 0.0230 1.0000 Uani .
C119 C 0.10386(9) -0.17473(7) 0.83461(10) 0.0216 1.0000 Uani .
C121 C 0.23563(10) -0.15963(7) 0.82960(12) 0.0242 1.0000 Uani .
C122 C 0.29916(10) -0.17270(8) 0.87103(12) 0.0276 1.0000 Uani .
C123 C 0.34929(10) -0.17404(8) 0.83719(12) 0.0278 1.0000 Uani .
C124 C 0.33301(10) -0.16419(8) 0.76086(12) 0.0268 1.0000 Uani .
C125 C 0.22100(9) -0.14793(7) 0.75328(11) 0.0208 1.0000 Uani .
C126 C 0.15680(9) -0.19404(7) 0.55998(10) 0.0190 1.0000 Uani .
C127 C 0.04480(9) -0.28068(7) 0.61685(10) 0.0188 1.0000 Uani .
C128 C 0.09393(9) -0.22114(7) 0.80348(10) 0.0203 1.0000 Uani .
C133 C 0.15284(10) -0.08076(7) 0.71468(12) 0.0271 1.0000 Uani .
C134 C 0.08203(10) -0.06597(8) 0.68843(12) 0.0273 1.0000 Uani .
O135 O 0.06828(9) -0.02292(6) 0.68357(13) 0.0494 1.0000 Uani .
C137 C -0.03170(10) -0.09253(8) 0.65171(13) 0.0293 1.0000 Uani .
C138 C 0.23193(10) -0.25737(8) 0.56613(11) 0.0249 1.0000 Uani .
C139 C 0.27848(10) -0.29003(8) 0.62273(12) 0.0267 1.0000 Uani .
C142 C 0.32712(11) -0.30750(9) 0.75646(12) 0.0309 1.0000 Uani .
C143 C -0.05660(10) -0.24242(8) 0.57791(13) 0.0278 1.0000 Uani .
C144 C -0.08744(10) -0.19289(8) 0.57583(11) 0.0253 1.0000 Uani .
C147 C -0.06633(11) -0.10613(8) 0.57067(13) 0.0310 1.0000 Uani .
C148 C 0.17548(13) -0.27394(10) 0.86929(12) 0.0367 1.0000 Uani .
C149 C 0.23186(12) -0.30495(9) 0.86402(13) 0.0335 1.0000 Uani .
C152 C 0.28314(12) -0.34400(9) 0.77803(13) 0.0328 1.0000 Uani .
C153 C 0.42051(11) -0.18129(10) 0.88506(14) 0.0373 1.0000 Uani .
C154 C 0.42543(15) -0.21643(16) 0.94963(19) 0.0667 1.0000 Uani .
C155 C 0.44702(16) -0.13143(13) 0.9132(3) 0.0739 1.0000 Uani .
C156 C 0.46145(12) -0.20238(14) 0.83854(19) 0.0551 1.0000 Uani .
C157 C 0.05309(10) -0.07563(7) 0.42090(11) 0.0230 1.0000 Uani .
C158 C 0.05881(13) -0.02851(8) 0.46547(13) 0.0375 1.0000 Uani .
C159 C 0.08692(16) -0.06942(10) 0.36021(14) 0.0437 1.0000 Uani .
C160 C -0.01890(12) -0.08670(9) 0.38243(15) 0.0410 1.0000 Uani .
C161 C 0.12014(9) -0.42657(6) 0.61319(11) 0.0206 1.0000 Uani .
C162 C 0.16831(12) -0.43019(8) 0.56757(15) 0.0348 1.0000 Uani .
C163 C 0.05951(12) -0.45587(8) 0.57252(17) 0.0414 1.0000 Uani .
C164 C 0.15222(15) -0.44883(9) 0.69030(13) 0.0397 1.0000 Uani .
C165 C -0.06947(10) -0.13883(7) 0.83471(12) 0.0262 1.0000 Uani .
C166 C -0.13397(11) -0.14809(9) 0.77297(13) 0.0328 1.0000 Uani .
C167 C -0.07602(13) -0.15852(10) 0.90923(14) 0.0389 1.0000 Uani .
C168 C -0.05764(13) -0.08399(8) 0.84230(16) 0.0385 1.0000 Uani .
C200 C 0.4100(2) -0.14670(15) 0.5463(2) 0.0670 1.0000 Uani .
H41 H 0.3426 0.1078 0.4631 0.0319 1.0000 Uiso R
H61 H 0.2528 -0.0052 0.5367 0.0307 1.0000 Uiso R
H101 H 0.1362 0.0605 0.7423 0.0287 1.0000 Uiso R
H121 H 0.2811 0.0584 0.9455 0.0304 1.0000 Uiso R
H161 H 0.5116 0.0046 0.8989 0.0282 1.0000 Uiso R
H181 H 0.5904 0.1297 0.8431 0.0289 1.0000 Uiso R
H221 H 0.4214 0.2809 0.8136 0.0304 1.0000 Uiso R
H241 H 0.2941 0.2737 0.5997 0.0312 1.0000 Uiso R
H331 H 0.5230 0.1695 0.7017 0.0415 1.0000 Uiso R
H332 H 0.4809 0.1754 0.6135 0.0415 1.0000 Uiso R
H371 H 0.5190 0.0206 0.5859 0.0433 1.0000 Uiso R
H372 H 0.4420 0.0067 0.5678 0.0433 1.0000 Uiso R
H381 H 0.2032 0.1916 0.5763 0.0429 1.0000 Uiso R
H382 H 0.1583 0.1446 0.5803 0.0429 1.0000 Uiso R
H421 H 0.1863 0.1715 0.8431 0.0411 1.0000 Uiso R
H422 H 0.1442 0.2148 0.7912 0.0411 1.0000 Uiso R
H431 H 0.3470 -0.0417 0.7818 0.0440 1.0000 Uiso R
H432 H 0.3007 -0.0373 0.6950 0.0440 1.0000 Uiso R
H471 H 0.5372 0.0050 0.7133 0.0407 1.0000 Uiso R
H472 H 0.5028 -0.0425 0.6654 0.0407 1.0000 Uiso R
H481 H 0.4248 0.1752 0.9544 0.0426 1.0000 Uiso R
H482 H 0.3882 0.1250 0.9645 0.0426 1.0000 Uiso R
H521 H 0.2322 0.2466 0.8894 0.0440 1.0000 Uiso R
H522 H 0.2397 0.2604 0.8073 0.0440 1.0000 Uiso R
H541 H 0.3059 0.3799 0.7907 0.0533 1.0000 Uiso R
H542 H 0.3542 0.3357 0.8309 0.0533 1.0000 Uiso R
H543 H 0.2789 0.3242 0.7824 0.0533 1.0000 Uiso R
H551 H 0.3888 0.4052 0.7298 0.0619 1.0000 Uiso R
H552 H 0.4349 0.3598 0.7698 0.0619 1.0000 Uiso R
H553 H 0.4149 0.3667 0.6789 0.0619 1.0000 Uiso R
H561 H 0.2733 0.3910 0.6553 0.0524 1.0000 Uiso R
H562 H 0.2441 0.3360 0.6425 0.0524 1.0000 Uiso R
H563 H 0.2971 0.3537 0.6010 0.0524 1.0000 Uiso R
H581 H 0.3679 0.0086 0.3586 0.0524 1.0000 Uiso R
H582 H 0.4049 0.0279 0.4434 0.0524 1.0000 Uiso R
H583 H 0.3580 0.0644 0.3817 0.0524 1.0000 Uiso R
H591 H 0.2470 0.0009 0.3153 0.0644 1.0000 Uiso R
H592 H 0.2392 0.0561 0.3427 0.0644 1.0000 Uiso R
H593 H 0.2049 0.0112 0.3732 0.0644 1.0000 Uiso R
H601 H 0.3199 -0.0584 0.4060 0.0801 1.0000 Uiso R
H602 H 0.3545 -0.0421 0.4929 0.0801 1.0000 Uiso R
H603 H 0.2756 -0.0499 0.4622 0.0801 1.0000 Uiso R
H621 H 0.0574 0.0925 0.8775 0.0663 1.0000 Uiso R
H622 H 0.1069 0.1262 0.8477 0.0663 1.0000 Uiso R
H623 H 0.0702 0.0802 0.7976 0.0663 1.0000 Uiso R
H631 H 0.0866 0.0073 0.9147 0.0575 1.0000 Uiso R
H632 H 0.1576 -0.0142 0.9156 0.0575 1.0000 Uiso R
H633 H 0.1024 -0.0030 0.8358 0.0575 1.0000 Uiso R
H641 H 0.1396 0.0764 0.9960 0.0762 1.0000 Uiso R
H642 H 0.2099 0.0527 0.9993 0.0762 1.0000 Uiso R
H643 H 0.1942 0.1090 0.9735 0.0762 1.0000 Uiso R
H661 H 0.6659 -0.0311 0.8991 0.0389 1.0000 Uiso R
H662 H 0.6033 -0.0260 0.9309 0.0389 1.0000 Uiso R
H663 H 0.5923 -0.0277 0.8406 0.0389 1.0000 Uiso R
H671 H 0.7154 0.0406 0.9759 0.0333 1.0000 Uiso R
H672 H 0.6516 0.0472 1.0051 0.0333 1.0000 Uiso R
H673 H 0.6766 0.0922 0.9643 0.0333 1.0000 Uiso R
H681 H 0.7020 0.0362 0.8373 0.0406 1.0000 Uiso R
H682 H 0.6652 0.0886 0.8275 0.0406 1.0000 Uiso R
H683 H 0.6296 0.0425 0.7771 0.0406 1.0000 Uiso R
H1041 H 0.1657 -0.0758 0.5335 0.0262 1.0000 Uiso R
H1061 H 0.0180 -0.1699 0.4278 0.0221 1.0000 Uiso R
H1101 H 0.1191 -0.3499 0.5225 0.0253 1.0000 Uiso R
H1121 H 0.0786 -0.3805 0.7196 0.0241 1.0000 Uiso R
H1161 H -0.0670 -0.2253 0.7673 0.0264 1.0000 Uiso R
H1181 H 0.0584 -0.1142 0.8621 0.0273 1.0000 Uiso R
H1221 H 0.3089 -0.1812 0.9253 0.0313 1.0000 Uiso R
H1241 H 0.3676 -0.1663 0.7353 0.0309 1.0000 Uiso R
H1331 H 0.1733 -0.0683 0.7667 0.0314 1.0000 Uiso R
H1332 H 0.1757 -0.0665 0.6802 0.0314 1.0000 Uiso R
H1371 H -0.0504 -0.1121 0.6853 0.0346 1.0000 Uiso R
H1372 H -0.0391 -0.0573 0.6587 0.0346 1.0000 Uiso R
H1381 H 0.2035 -0.2774 0.5245 0.0301 1.0000 Uiso R
H1382 H 0.2574 -0.2339 0.5453 0.0301 1.0000 Uiso R
H1421 H 0.3480 -0.2865 0.8008 0.0355 1.0000 Uiso R
H1422 H 0.3616 -0.3252 0.7411 0.0355 1.0000 Uiso R
H1431 H -0.0743 -0.2651 0.6086 0.0317 1.0000 Uiso R
H1432 H -0.0660 -0.2554 0.5258 0.0317 1.0000 Uiso R
H1471 H -0.1143 -0.1013 0.5601 0.0353 1.0000 Uiso R
H1472 H -0.0501 -0.0850 0.5366 0.0353 1.0000 Uiso R
H1481 H 0.1423 -0.2949 0.8819 0.0448 1.0000 Uiso R
H1482 H 0.1920 -0.2493 0.9097 0.0448 1.0000 Uiso R
H1521 H 0.3090 -0.3624 0.8232 0.0396 1.0000 Uiso R
H1522 H 0.2655 -0.3669 0.7353 0.0396 1.0000 Uiso R
H1541 H 0.4721 -0.2205 0.9798 0.0779 1.0000 Uiso R
H1542 H 0.4003 -0.2032 0.9824 0.0779 1.0000 Uiso R
H1543 H 0.4069 -0.2485 0.9291 0.0779 1.0000 Uiso R
H1551 H 0.4935 -0.1345 0.9447 0.0748 1.0000 Uiso R
H1552 H 0.4208 -0.1171 0.9440 0.0748 1.0000 Uiso R
H1553 H 0.4443 -0.1099 0.8693 0.0748 1.0000 Uiso R
H1561 H 0.5074 -0.2066 0.8710 0.0627 1.0000 Uiso R
H1562 H 0.4431 -0.2345 0.8181 0.0627 1.0000 Uiso R
H1563 H 0.4605 -0.1800 0.7961 0.0627 1.0000 Uiso R
H1581 H 0.0363 -0.0019 0.4312 0.0417 1.0000 Uiso R
H1582 H 0.0380 -0.0329 0.5062 0.0417 1.0000 Uiso R
H1583 H 0.1058 -0.0201 0.4882 0.0417 1.0000 Uiso R
H1591 H 0.0657 -0.0425 0.3258 0.0548 1.0000 Uiso R
H1592 H 0.1340 -0.0616 0.3842 0.0548 1.0000 Uiso R
H1593 H 0.0831 -0.1001 0.3309 0.0548 1.0000 Uiso R
H1601 H -0.0396 -0.0589 0.3496 0.0427 1.0000 Uiso R
H1602 H -0.0414 -0.0919 0.4215 0.0427 1.0000 Uiso R
H1603 H -0.0228 -0.1166 0.3512 0.0427 1.0000 Uiso R
H1621 H 0.1812 -0.4648 0.5648 0.0447 1.0000 Uiso R
H1622 H 0.2079 -0.4105 0.5924 0.0447 1.0000 Uiso R
H1623 H 0.1474 -0.4176 0.5157 0.0447 1.0000 Uiso R
H1631 H 0.0719 -0.4904 0.5682 0.0470 1.0000 Uiso R
H1632 H 0.0273 -0.4542 0.6015 0.0470 1.0000 Uiso R
H1633 H 0.0395 -0.4421 0.5212 0.0470 1.0000 Uiso R
H1641 H 0.1651 -0.4830 0.6842 0.0475 1.0000 Uiso R
H1642 H 0.1209 -0.4483 0.7204 0.0475 1.0000 Uiso R
H1643 H 0.1918 -0.4296 0.7168 0.0475 1.0000 Uiso R
H1661 H -0.1699 -0.1301 0.7850 0.0393 1.0000 Uiso R
H1662 H -0.1438 -0.1835 0.7700 0.0393 1.0000 Uiso R
H1663 H -0.1302 -0.1367 0.7237 0.0393 1.0000 Uiso R
H1671 H -0.1128 -0.1417 0.9213 0.0480 1.0000 Uiso R
H1672 H -0.0346 -0.1526 0.9503 0.0480 1.0000 Uiso R
H1673 H -0.0849 -0.1941 0.9045 0.0480 1.0000 Uiso R
H1681 H -0.0957 -0.0680 0.8526 0.0454 1.0000 Uiso R
H1682 H -0.0173 -0.0774 0.8847 0.0454 1.0000 Uiso R
H1683 H -0.0522 -0.0709 0.7947 0.0454 1.0000 Uiso R
H2001 H 0.3892 -0.1207 0.5685 0.0805 1.0000 Uiso R
H2002 H 0.3820 -0.1538 0.4940 0.0805 1.0000 Uiso R
H1461 H -0.0123 -0.1635 0.5552 0.0500 1.0000 Uiso R
H1411 H 0.2689 -0.2502 0.7048 0.0500 1.0000 Uiso R
H1361 H 0.0526 -0.1322 0.6788 0.0500 1.0000 Uiso R
H361 H 0.4247 0.0795 0.6175 0.0500 1.0000 Uiso R
H461 H 0.4374 0.0245 0.7288 0.0500 1.0000 Uiso R
H1511 H 0.1971 -0.3076 0.7587 0.0500 1.0000 Uiso R
H411 H 0.2298 0.1533 0.7472 0.0500 1.0000 Uiso R
H511 H 0.3262 0.2071 0.8261 0.0500 1.0000 Uiso R

loop_
_atom_site_aniso_label
_atom_site_aniso_U_11
_atom_site_aniso_U_22
_atom_site_aniso_U_33
_atom_site_aniso_U_23
_atom_site_aniso_U_13
_atom_site_aniso_U_12
Cl201 0.0954(7) 0.0604(5) 0.0857(7) 0.0052(5) 0.0180(6) 0.0207(5)
Cl202 0.0978(9) 0.1932(17) 0.0759(7) -0.0036(9) 0.0346(7) -0.0319(10)
S2 0.0491(3) 0.0244(2) 0.0226(2) 0.00111(19) 0.0046(2) -0.0079(2)
S8 0.0246(2) 0.0405(3) 0.0230(2) -0.0034(2) 0.00644(19) -0.0112(2)
S14 0.0167(2) 0.0436(3) 0.0301(3) 0.0151(2) 0.00606(18) 0.0013(2)
S20 0.0276(3) 0.0210(2) 0.0365(3) 0.0006(2) -0.0069(2) -0.00166(19)
S102 0.0190(2) 0.0328(3) 0.0216(2) 0.00406(18) 0.00288(17) -0.00372(18)
S108 0.0326(2) 0.0172(2) 0.0157(2) 0.00100(16) 0.00596(17) -0.00240(18)
S114 0.0312(2) 0.0177(2) 0.0239(2) -0.00200(17) 0.01582(19) -0.00145(18)
S120 0.0248(2) 0.0383(3) 0.0216(2) -0.0085(2) 0.00607(19) -0.0063(2)
O29 0.0264(7) 0.0199(7) 0.0338(8) -0.0014(6) 0.0078(6) 0.0008(5)
O30 0.0253(7) 0.0297(7) 0.0216(6) -0.0031(6) 0.0036(5) 0.0053(6)
O31 0.0230(7) 0.0266(7) 0.0309(7) -0.0025(6) 0.0140(6) -0.0023(5)
O32 0.0190(7) 0.0363(8) 0.0231(7) -0.0018(6) 0.0016(5) 0.0083(6)
O35 0.0295(9) 0.0487(10) 0.0540(11) -0.0061(8) 0.0164(8) 0.0017(7)
O40 0.0849(17) 0.0866(17) 0.0449(11) 0.0097(11) 0.0173(11) 0.0614(15)
O45 0.0504(11) 0.0369(10) 0.0965(17) -0.0249(10) 0.0431(12) -0.0104(9)
O50 0.0599(13) 0.0958(18) 0.0290(9) 0.0041(10) 0.0003(9) 0.0478(13)
O129 0.0184(6) 0.0218(7) 0.0248(7) 0.0006(5) 0.0009(5) 0.0013(5)
O130 0.0259(7) 0.0214(6) 0.0188(6) 0.0050(5) 0.0069(5) 0.0089(5)
O131 0.0225(6) 0.0157(6) 0.0247(7) -0.0006(5) 0.0065(5) 0.0021(5)
O132 0.0228(7) 0.0284(7) 0.0185(6) 0.0011(5) 0.0081(5) 0.0065(5)
O140 0.0484(10) 0.0398(9) 0.0351(9) -0.0018(7) 0.0065(8) 0.0258(8)
O145 0.0289(8) 0.0347(9) 0.0514(10) 0.0000(7) 0.0152(7) 0.0053(7)
O150 0.0532(12) 0.0664(13) 0.0365(9) -0.0002(9) 0.0202(9) 0.0209(10)
N36 0.0277(9) 0.0297(10) 0.0455(11) -0.0041(8) 0.0085(8) 0.0048(7)
N41 0.0392(11) 0.0376(10) 0.0325(10) -0.0011(8) 0.0127(8) 0.0137(8)
N46 0.0283(9) 0.0329(10) 0.0474(11) -0.0113(8) 0.0190(8) -0.0048(8)
N51 0.0263(9) 0.0380(10) 0.0406(11) 0.0045(8) 0.0112(8) 0.0063(8)
N136 0.0221(8) 0.0241(9) 0.0399(10) 0.0060(7) 0.0058(7) 0.0034(7)
N141 0.0347(10) 0.0284(9) 0.0244(8) 0.0027(7) 0.0034(7) 0.0123(7)
N146 0.0302(9) 0.0230(8) 0.0390(10) 0.0027(7) 0.0123(8) 0.0055(7)
N151 0.0276(9) 0.0416(11) 0.0279(9) -0.0022(8) 0.0068(7) 0.0138(8)
C1 0.0268(10) 0.0216(9) 0.0255(9) 0.0010(7) 0.0044(8) -0.0042(7)
C3 0.0249(9) 0.0249(9) 0.0215(9) -0.0010(7) 0.0022(7) -0.0030(8)
C4 0.0298(10) 0.0310(10) 0.0197(9) -0.0010(8) 0.0070(8) -0.0050(8)
C5 0.0271(10) 0.0315(10) 0.0220(9) -0.0047(8) 0.0061(8) -0.0003(8)
C6 0.0271(10) 0.0266(10) 0.0239(9) -0.0041(8) 0.0045(8) -0.0056(8)
C7 0.0221(9) 0.0287(10) 0.0190(9) -0.0007(7) 0.0053(7) -0.0032(7)
C9 0.0217(9) 0.0244(9) 0.0227(9) 0.0012(7) 0.0061(7) -0.0042(7)
C10 0.0177(9) 0.0282(10) 0.0275(10) 0.0029(8) 0.0050(7) -0.0001(7)
C11 0.0196(9) 0.0265(10) 0.0288(10) 0.0018(8) 0.0091(8) -0.0004(7)
C12 0.0207(9) 0.0322(10) 0.0229(9) 0.0030(8) 0.0062(7) -0.0030(8)
C13 0.0160(8) 0.0278(10) 0.0276(10) 0.0054(8) 0.0056(7) 0.0002(7)
C15 0.0171(8) 0.0308(10) 0.0212(9) 0.0017(7) 0.0046(7) -0.0020(7)
C16 0.0196(9) 0.0248(9) 0.0257(9) 0.0052(7) 0.0051(7) 0.0005(7)
C17 0.0181(8) 0.0251(9) 0.0221(9) 0.0029(7) 0.0058(7) 0.0011(7)
C18 0.0203(9) 0.0252(9) 0.0283(10) 0.0026(8) 0.0044(7) -0.0012(7)
C19 0.0221(9) 0.0216(9) 0.0232(9) 0.0004(7) -0.0002(7) 0.0008(7)
C21 0.0234(9) 0.0210(9) 0.0272(10) 0.0016(7) 0.0026(8) -0.0020(7)
C22 0.0281(10) 0.0199(9) 0.0287(10) -0.0027(7) 0.0049(8) -0.0008(8)
C23 0.0271(10) 0.0219(9) 0.0296(10) 0.0022(8) 0.0079(8) -0.0002(8)
C24 0.0261(10) 0.0231(10) 0.0299(10) 0.0049(8) 0.0036(8) 0.0013(8)
C25 0.0246(9) 0.0182(9) 0.0292(10) 0.0009(7) 0.0078(8) -0.0012(7)
C26 0.0214(9) 0.0262(9) 0.0178(8) -0.0028(7) 0.0016(7) 0.0001(7)
C27 0.0207(9) 0.0238(9) 0.0265(9) 0.0020(7) 0.0099(7) -0.0017(7)
C28 0.0177(8) 0.0274(10) 0.0209(9) -0.0003(7) 0.0010(7) 0.0025(7)
C33 0.0281(11) 0.0283(11) 0.0476(13) -0.0006(9) 0.0146(10) -0.0023(8)
C34 0.0327(11) 0.0332(11) 0.0309(11) 0.0010(9) 0.0091(9) 0.0024(9)
C37 0.0383(12) 0.0328(12) 0.0381(12) -0.0090(9) 0.0133(10) 0.0043(9)
C38 0.0356(12) 0.0444(13) 0.0278(11) -0.0006(10) 0.0031(9) 0.0192(10)
C39 0.0375(12) 0.0402(13) 0.0363(12) -0.0009(10) 0.0096(10) 0.0150(10)
C42 0.0289(11) 0.0408(12) 0.0337(11) -0.0028(9) 0.0120(9) 0.0063(9)
C43 0.0334(12) 0.0251(10) 0.0526(14) -0.0042(9) 0.0228(11) -0.0044(9)
C44 0.0290(11) 0.0324(11) 0.0407(12) -0.0075(9) 0.0131(9) -0.0018(9)
C47 0.0244(10) 0.0342(11) 0.0440(12) -0.0049(10) 0.0151(9) 0.0023(9)
C48 0.0313(11) 0.0513(14) 0.0249(10) -0.0048(10) 0.0013(9) 0.0120(10)
C49 0.0304(11) 0.0382(12) 0.0286(10) -0.0068(9) 0.0057(9) 0.0064(9)
C52 0.0308(11) 0.0321(11) 0.0475(14) -0.0029(10) 0.0085(10) 0.0107(9)
C53 0.0347(11) 0.0211(10) 0.0360(11) 0.0041(8) 0.0109(9) 0.0023(8)
C54 0.0570(16) 0.0320(12) 0.0439(14) -0.0036(10) 0.0178(12) 0.0114(11)
C55 0.0471(15) 0.0235(11) 0.081(2) 0.0060(12) 0.0204(14) -0.0009(10)
C56 0.0520(15) 0.0366(13) 0.0413(13) 0.0038(10) 0.0109(12) 0.0220(11)
C57 0.0430(13) 0.0361(12) 0.0289(11) -0.0111(9) 0.0142(10) -0.0031(10)
C58 0.0447(14) 0.0540(16) 0.0327(12) -0.0079(11) 0.0168(11) 0.0056(12)
C59 0.0480(16) 0.075(2) 0.0364(13) -0.0246(14) 0.0081(12) -0.0120(14)
C60 0.105(3) 0.0350(14) 0.0592(19) -0.0154(13) 0.0453(19) -0.0030(16)
C61 0.0213(9) 0.0375(11) 0.0297(10) 0.0015(9) 0.0104(8) 0.0016(8)
C62 0.0332(13) 0.0569(17) 0.076(2) 0.0308(15) 0.0324(13) 0.0200(12)
C63 0.0458(14) 0.0413(14) 0.0573(16) 0.0088(12) 0.0328(13) -0.0009(11)
C64 0.0355(14) 0.108(3) 0.0476(16) -0.0327(17) 0.0223(12) -0.0104(16)
C65 0.0159(8) 0.0278(10) 0.0294(10) 0.0043(8) 0.0063(7) 0.0021(7)
C66 0.0304(11) 0.0284(11) 0.0392(12) 0.0002(9) 0.0122(9) 0.0050(9)
C67 0.0206(9) 0.0335(11) 0.0289(10) 0.0038(8) 0.0056(8) 0.0017(8)
C68 0.0231(10) 0.0453(13) 0.0338(11) 0.0044(10) 0.0134(9) 0.0022(9)
C101 0.0209(9) 0.0215(9) 0.0210(9) 0.0005(7) 0.0009(7) -0.0026(7)
C103 0.0192(8) 0.0235(9) 0.0170(8) 0.0016(7) 0.0027(7) 0.0001(7)
C104 0.0247(9) 0.0198(9) 0.0215(9) 0.0037(7) 0.0060(7) -0.0016(7)
C105 0.0233(9) 0.0193(9) 0.0178(8) 0.0012(7) 0.0075(7) 0.0024(7)
C106 0.0204(9) 0.0220(9) 0.0154(8) -0.0003(6) 0.0056(7) 0.0002(7)
C107 0.0244(9) 0.0183(8) 0.0142(8) 0.0016(6) 0.0081(7) 0.0022(7)
C109 0.0226(9) 0.0178(8) 0.0182(8) -0.0002(7) 0.0051(7) -0.0007(7)
C110 0.0264(9) 0.0186(8) 0.0189(8) -0.0014(7) 0.0092(7) 0.0015(7)
C111 0.0209(9) 0.0156(8) 0.0210(8) 0.0004(7) 0.0056(7) -0.0001(7)
C112 0.0246(9) 0.0181(8) 0.0185(8) 0.0023(7) 0.0076(7) 0.0012(7)
C113 0.0223(9) 0.0189(8) 0.0178(8) -0.0011(7) 0.0075(7) -0.0007(7)
C115 0.0253(9) 0.0193(8) 0.0161(8) -0.0007(6) 0.0086(7) 0.0006(7)
C116 0.0240(9) 0.0221(9) 0.0204(8) -0.0016(7) 0.0077(7) 0.0002(7)
C117 0.0256(9) 0.0201(9) 0.0201(8) -0.0016(7) 0.0094(7) 0.0025(7)
C118 0.0297(10) 0.0198(9) 0.0194(8) -0.0015(7) 0.0072(7) 0.0009(7)
C119 0.0202(9) 0.0272(9) 0.0173(8) 0.0007(7) 0.0054(7) -0.0014(7)
C121 0.0203(9) 0.0238(9) 0.0266(9) 0.0000(7) 0.0040(7) -0.0038(7)
C122 0.0217(9) 0.0336(11) 0.0233(9) 0.0019(8) 0.0002(7) -0.0033(8)
C123 0.0187(9) 0.0307(10) 0.0286(10) 0.0037(8) -0.0009(8) -0.0013(8)
C124 0.0199(9) 0.0305(10) 0.0280(10) -0.0003(8) 0.0040(8) -0.0009(8)
C125 0.0177(8) 0.0199(9) 0.0216(9) -0.0014(7) 0.0011(7) -0.0026(7)
C126 0.0229(9) 0.0183(8) 0.0158(8) 0.0022(6) 0.0060(7) 0.0029(7)
C127 0.0206(9) 0.0163(8) 0.0194(8) -0.0008(6) 0.0058(7) 0.0016(7)
C128 0.0235(9) 0.0224(9) 0.0162(8) 0.0003(7) 0.0079(7) 0.0024(7)
C133 0.0252(10) 0.0200(9) 0.0335(10) 0.0018(8) 0.0050(8) 0.0001(7)
C134 0.0261(10) 0.0259(10) 0.0256(10) 0.0038(8) 0.0012(8) 0.0034(8)
O135 0.0330(9) 0.0244(8) 0.0759(14) 0.0034(8) -0.0062(9) 0.0048(7)
C137 0.0238(10) 0.0270(10) 0.0360(11) 0.0040(8) 0.0074(8) 0.0056(8)
C138 0.0268(10) 0.0263(10) 0.0224(9) 0.0026(7) 0.0085(8) 0.0080(8)
C139 0.0254(10) 0.0250(10) 0.0282(10) 0.0016(8) 0.0056(8) 0.0049(8)
C142 0.0248(10) 0.0369(12) 0.0276(10) 0.0030(9) 0.0028(8) 0.0096(9)
C143 0.0231(10) 0.0229(10) 0.0342(11) 0.0002(8) 0.0039(8) 0.0004(8)
C144 0.0221(9) 0.0257(10) 0.0252(9) -0.0013(7) 0.0026(7) 0.0029(8)
C147 0.0294(10) 0.0225(10) 0.0375(11) 0.0043(8) 0.0046(9) 0.0052(8)
C148 0.0450(13) 0.0467(13) 0.0205(10) 0.0082(9) 0.0128(9) 0.0223(11)
C149 0.0318(11) 0.0425(13) 0.0264(10) 0.0042(9) 0.0088(9) 0.0109(10)
C152 0.0329(11) 0.0332(11) 0.0345(11) 0.0034(9) 0.0136(9) 0.0127(9)
C153 0.0195(10) 0.0473(14) 0.0361(12) 0.0070(10) -0.0052(9) 0.0003(9)
C154 0.0344(14) 0.107(3) 0.0470(16) 0.0350(18) -0.0053(12) 0.0066(16)
C155 0.0356(15) 0.062(2) 0.092(3) -0.0125(19) -0.0287(16) -0.0024(14)
C156 0.0203(11) 0.080(2) 0.0597(18) 0.0118(16) 0.0035(11) 0.0134(12)
C157 0.0299(10) 0.0179(9) 0.0188(8) 0.0036(7) 0.0035(7) 0.0028(7)
C158 0.0518(14) 0.0223(10) 0.0310(11) -0.0012(8) 0.0014(10) 0.0128(10)
C159 0.0684(18) 0.0405(13) 0.0290(11) 0.0125(10) 0.0250(12) 0.0114(12)
C160 0.0331(12) 0.0323(12) 0.0443(13) 0.0146(10) -0.0085(10) 0.0040(9)
C161 0.0249(9) 0.0149(8) 0.0215(8) 0.0004(7) 0.0064(7) 0.0045(7)
C162 0.0423(13) 0.0236(10) 0.0465(13) 0.0024(9) 0.0254(11) 0.0079(9)
C163 0.0295(11) 0.0224(10) 0.0654(17) -0.0055(10) 0.0040(11) -0.0017(9)
C164 0.0616(16) 0.0281(11) 0.0278(11) 0.0066(9) 0.0110(11) 0.0178(11)
C165 0.0267(10) 0.025(1) 0.0279(10) -0.0047(8) 0.0087(8) 0.0047(8)
C166 0.0251(10) 0.0364(12) 0.0362(11) -0.0039(9) 0.0082(9) 0.0066(9)
C167 0.0391(13) 0.0506(14) 0.0312(11) 0.0007(10) 0.0170(10) 0.0159(11)
C168 0.0395(13) 0.0263(11) 0.0495(14) -0.0097(10) 0.0130(11) 0.0050(9)
C200 0.066(2) 0.071(2) 0.061(2) -0.0060(17) 0.0138(17) 0.0039(18)

loop_
_atom_type_symbol
_atom_type_scat_dispersion_real
_atom_type_scat_dispersion_imag
_atom_type_scat_Cromer_Mann_a1
_atom_type_scat_Cromer_Mann_b1
_atom_type_scat_Cromer_Mann_a2
_atom_type_scat_Cromer_Mann_b2
_atom_type_scat_Cromer_Mann_a3
_atom_type_scat_Cromer_Mann_b3
_atom_type_scat_Cromer_Mann_a4
_atom_type_scat_Cromer_Mann_b4
_atom_type_scat_Cromer_Mann_c
_atom_type_scat_source
C 0.0033 0.0016 2.3100 20.8439 1.0200 10.2075 1.5886 0.5687 0.8650 51.6512 0.2156 'International Tables Vol C 4.2.6.8 and 6.1.1.4'
H 0.0000 0.0000 0.4930 10.5109 0.3229 26.1257 0.1402 3.1424 0.0408 57.7998 0.0030 'International Tables Vol C 4.2.6.8 and 6.1.1.4'
N 0.0061 0.0033 12.2126 0.0057 3.1322 9.8933 2.0125 28.9975 1.1663 0.5826 -11.5290 'International Tables Vol C 4.2.6.8 and 6.1.1.4'
O 0.0106 0.0060 3.0485 13.2771 2.2868 5.7011 1.5463 0.3239 0.8670 32.9089 0.2508 'International Tables Vol C 4.2.6.8 and 6.1.1.4'
S 0.1246 0.1234 6.9053 1.4679 5.2034 22.2151 1.4379 0.2536 1.5863 56.1720 0.8669 'International Tables Vol C 4.2.6.8 and 6.1.1.4'
Cl 0.1484 0.1585 11.4604 0.0104 7.1964 1.1662 6.2556 18.5194 1.6455 47.7784 -9.5574 'International Tables Vol C 4.2.6.8 and 6.1.1.4'

loop_
_geom_angle_atom_site_label_1
_geom_angle_atom_site_label_2
_geom_angle_atom_site_label_3
_geom_angle
_geom_angle_publ_flag
C1 S2 C3 108.78(9) yes
C7 S8 C9 108.63(9) yes
C13 S14 C15 108.65(9) yes
C19 S20 C21 109.15(9) yes
C101 S102 C103 107.60(9) yes
C107 S108 C109 107.14(8) yes
C113 S114 C115 107.80(9) yes
C119 S120 C121 109.58(9) yes
C25 O29 C33 111.87(16) yes
C26 O30 C38 113.13(15) yes
C27 O31 C43 111.91(16) yes
C28 O32 C48 112.36(15) yes
C125 O129 C133 112.27(15) yes
C126 O130 C138 113.80(14) yes
C127 O131 C143 111.50(14) yes
C128 O132 C148 111.72(15) yes
C34 N36 C37 122.6(2) yes
C34 N36 H361 118.1 no
C37 N36 H361 118.7 no
C39 N41 C42 124.0(2) yes
C39 N41 H411 116.9 no
C42 N41 H411 118.4 no
C44 N46 C47 123.7(2) yes
C44 N46 H461 119.4 no
C47 N46 H461 116.2 no
C49 N51 C52 121.1(2) yes
C49 N51 H511 117.8 no
C52 N51 H511 119.0 no
C134 N136 C137 122.99(18) yes
C134 N136 H1361 118.0 no
C137 N136 H1361 118.7 no
C139 N141 C142 122.75(18) yes
C139 N141 H1411 117.0 no
C142 N141 H1411 119.5 no
C144 N146 C147 121.50(19) yes
C144 N146 H1461 117.7 no
C147 N146 H1461 115.7 no
C149 N151 C152 122.82(19) yes
C149 N151 H1511 115.8 no
C152 N151 H1511 119.6 no
S2 C1 C24 115.78(15) yes
S2 C1 C25 122.96(16) yes
C24 C1 C25 120.39(19) yes
S2 C3 C4 115.10(16) yes
S2 C3 C26 124.44(16) yes
C4 C3 C26 119.90(19) yes
C3 C4 C5 122.12(19) yes
C3 C4 H41 118.9 no
C5 C4 H41 119.0 no
C4 C5 C6 117.19(19) yes
C4 C5 C57 121.7(2) yes
C6 C5 C57 121.0(2) yes
C5 C6 C7 121.79(19) yes
C5 C6 H61 119.2 no
C7 C6 H61 119.0 no
S8 C7 C6 116.09(15) yes
S8 C7 C26 122.76(15) yes
C6 C7 C26 120.13(18) yes
S8 C9 C10 115.20(15) yes
S8 C9 C27 124.61(16) yes
C10 C9 C27 119.51(18) yes
C9 C10 C11 121.96(18) yes
C9 C10 H101 119.0 no
C11 C10 H101 119.0 no
C10 C11 C12 117.42(18) yes
C10 C11 C61 120.45(18) yes
C12 C11 C61 121.84(18) yes
C11 C12 C13 121.19(19) yes
C11 C12 H121 119.4 no
C13 C12 H121 119.4 no
S14 C13 C12 116.73(15) yes
S14 C13 C27 121.84(15) yes
C12 C13 C27 120.58(18) yes
S14 C15 C16 114.20(15) yes
S14 C15 C28 125.30(15) yes
C16 C15 C28 119.85(18) yes
C15 C16 C17 121.54(18) yes
C15 C16 H161 119.3 no
C17 C16 H161 119.2 no
C16 C17 C18 117.36(18) yes
C16 C17 C65 121.91(17) yes
C18 C17 C65 120.66(17) yes
C17 C18 C19 121.90(19) yes
C17 C18 H181 119.0 no
C19 C18 H181 119.1 no
S20 C19 C18 116.25(15) yes
S20 C19 C28 122.53(16) yes
C18 C19 C28 120.23(18) yes
S20 C21 C22 114.23(15) yes
S20 C21 C25 125.19(16) yes
C22 C21 C25 119.81(18) yes
C21 C22 C23 122.17(19) yes
C21 C22 H221 118.9 no
C23 C22 H221 118.9 no
C22 C23 C24 117.44(19) yes
C22 C23 C53 119.51(19) yes
C24 C23 C53 123.02(19) yes
C1 C24 C23 121.24(19) yes
C1 C24 H241 119.3 no
C23 C24 H241 119.4 no
C21 C25 C1 118.65(18) yes
C21 C25 O29 121.43(18) yes
C1 C25 O29 119.91(18) yes
C7 C26 C3 118.73(18) yes
C7 C26 O30 119.50(18) yes
C3 C26 O30 121.77(18) yes
C9 C27 C13 119.04(18) yes
C9 C27 O31 121.05(18) yes
C13 C27 O31 119.89(17) yes
C15 C28 C19 118.98(18) yes
C15 C28 O32 120.83(18) yes
C19 C28 O32 120.18(18) yes
O29 C33 C34 108.92(18) yes
O29 C33 H331 109.6 no
C34 C33 H331 109.5 no
O29 C33 H332 109.7 no
C34 C33 H332 109.7 no
H331 C33 H332 109.5 no
C33 C34 N36 115.5(2) yes
C33 C34 O35 120.4(2) yes
N36 C34 O35 124.1(2) yes
N36 C37 C47 111.25(19) yes
N36 C37 H371 108.9 no
C47 C37 H371 108.8 no
N36 C37 H372 109.1 no
C47 C37 H372 109.2 no
H371 C37 H372 109.5 no
O30 C38 C39 109.34(18) yes
O30 C38 H381 109.5 no
C39 C38 H381 109.5 no
O30 C38 H382 109.6 no
C39 C38 H382 109.4 no
H381 C38 H382 109.5 no
C38 C39 N41 116.0(2) yes
C38 C39 O40 119.6(2) yes
N41 C39 O40 124.4(2) yes
N41 C42 C52 111.2(2) yes
N41 C42 H421 108.9 no
C52 C42 H421 108.9 no
N41 C42 H422 109.2 no
C52 C42 H422 109.1 no
H421 C42 H422 109.5 no
O31 C43 C44 109.59(18) yes
O31 C43 H431 109.4 no
C44 C43 H431 109.4 no
O31 C43 H432 109.5 no
C44 C43 H432 109.5 no
H431 C43 H432 109.5 no
C43 C44 N46 115.8(2) yes
C43 C44 O45 119.5(2) yes
N46 C44 O45 124.6(2) yes
C37 C47 N46 110.32(19) yes
C37 C47 H471 109.3 no
N46 C47 H471 109.3 no
C37 C47 H472 109.2 no
N46 C47 H472 109.3 no
H471 C47 H472 109.5 no
O32 C48 C49 109.55(18) yes
O32 C48 H481 109.2 no
C49 C48 H481 109.4 no
O32 C48 H482 109.6 no
C49 C48 H482 109.5 no
H481 C48 H482 109.5 no
C48 C49 N51 114.8(2) yes
C48 C49 O150 120.8(2) yes
N51 C49 O150 124.3(2) yes
C42 C52 N51 110.58(19) yes
C42 C52 H521 109.2 no
N51 C52 H521 109.4 no
C42 C52 H522 109.1 no
N51 C52 H522 109.0 no
H521 C52 H522 109.5 no
C23 C53 C54 110.50(18) yes
C23 C53 C55 108.28(19) yes
C54 C53 C55 107.6(2) yes
C23 C53 C56 112.03(19) yes
C54 C53 C56 108.6(2) yes
C55 C53 C56 109.7(2) yes
C53 C54 H541 109.4 no
C53 C54 H542 109.5 no
H541 C54 H542 109.5 no
C53 C54 H543 109.5 no
H541 C54 H543 109.5 no
H542 C54 H543 109.5 no
C53 C55 H551 109.6 no
C53 C55 H552 109.4 no
H551 C55 H552 109.5 no
C53 C55 H553 109.4 no
H551 C55 H553 109.5 no
H552 C55 H553 109.5 no
C53 C56 H561 109.6 no
C53 C56 H562 109.1 no
H561 C56 H562 109.5 no
C53 C56 H563 109.7 no
H561 C56 H563 109.5 no
H562 C56 H563 109.5 no
C5 C57 C58 111.79(19) yes
C5 C57 C59 106.8(2) yes
C58 C57 C59 107.9(2) yes
C5 C57 C60 111.6(2) yes
C58 C57 C60 108.0(2) yes
C59 C57 C60 110.7(3) yes
C57 C58 H581 109.5 no
C57 C58 H582 109.5 no
H581 C58 H582 109.5 no
C57 C58 H583 109.4 no
H581 C58 H583 109.5 no
H582 C58 H583 109.5 no
C57 C59 H591 109.5 no
C57 C59 H592 109.6 no
H591 C59 H592 109.5 no
C57 C59 H593 109.3 no
H591 C59 H593 109.5 no
H592 C59 H593 109.5 no
C57 C60 H601 109.5 no
C57 C60 H602 109.8 no
H601 C60 H602 109.5 no
C57 C60 H603 109.2 no
H601 C60 H603 109.5 no
H602 C60 H603 109.5 no
C11 C61 C62 111.99(19) yes
C11 C61 C63 106.68(18) yes
C62 C61 C63 108.0(2) yes
C11 C61 C64 111.77(19) yes
C62 C61 C64 109.5(2) yes
C63 C61 C64 108.7(2) yes
C61 C62 H621 109.6 no
C61 C62 H622 109.4 no
H621 C62 H622 109.5 no
C61 C62 H623 109.4 no
H621 C62 H623 109.5 no
H622 C62 H623 109.5 no
C61 C63 H631 109.4 no
C61 C63 H632 109.5 no
H631 C63 H632 109.5 no
C61 C63 H633 109.6 no
H631 C63 H633 109.5 no
H632 C63 H633 109.5 no
C61 C64 H641 109.5 no
C61 C64 H642 109.5 no
H641 C64 H642 109.5 no
C61 C64 H643 109.5 no
H641 C64 H643 109.5 no
H642 C64 H643 109.5 no
C17 C65 C66 111.95(17) yes
C17 C65 C67 107.49(17) yes
C66 C65 C67 109.02(17) yes
C17 C65 C68 110.67(17) yes
C66 C65 C68 108.47(19) yes
C67 C65 C68 109.18(17) yes
C65 C66 H661 109.5 no
C65 C66 H662 109.5 no
H661 C66 H662 109.5 no
C65 C66 H663 109.4 no
H661 C66 H663 109.5 no
H662 C66 H663 109.5 no
C65 C67 H671 109.5 no
C65 C67 H672 109.5 no
H671 C67 H672 109.5 no
C65 C67 H673 109.5 no
H671 C67 H673 109.5 no
H672 C67 H673 109.5 no
C65 C68 H681 109.5 no
C65 C68 H682 109.4 no
H681 C68 H682 109.5 no
C65 C68 H683 109.5 no
H681 C68 H683 109.5 no
H682 C68 H683 109.5 no
S102 C101 C124 114.33(16) yes
S102 C101 C125 125.36(15) yes
C124 C101 C125 119.80(18) yes
S102 C103 C104 115.92(15) yes
S102 C103 C126 122.93(14) yes
C104 C103 C126 120.39(17) yes
C103 C104 C105 121.48(18) yes
C103 C104 H1041 119.3 no
C105 C104 H1041 119.3 no
C104 C105 C106 117.75(17) yes
C104 C105 C157 120.20(17) yes
C106 C105 C157 122.01(17) yes
C105 C106 C107 121.52(17) yes
C105 C106 H1061 119.3 no
C107 C106 H1061 119.2 no
S108 C107 C106 114.54(14) yes
S108 C107 C126 124.59(14) yes
C106 C107 C126 120.01(17) yes
S108 C109 C110 116.51(14) yes
S108 C109 C127 122.13(14) yes
C110 C109 C127 120.54(17) yes
C109 C110 C111 121.15(17) yes
C109 C110 H1101 119.5 no
C111 C110 H1101 119.3 no
C110 C111 C112 117.45(17) yes
C110 C111 C161 120.58(17) yes
C112 C111 C161 121.87(16) yes
C111 C112 C113 121.90(17) yes
C111 C112 H1121 119.1 no
C113 C112 H1121 119.0 no
S114 C113 C112 116.35(14) yes
S114 C113 C127 123.34(14) yes
C112 C113 C127 119.72(17) yes
S114 C115 C116 116.18(14) yes
S114 C115 C128 122.31(14) yes
C116 C115 C128 120.63(17) yes
C115 C116 C117 121.32(18) yes
C115 C116 H1161 119.3 no
C117 C116 H1161 119.4 no
C116 C117 C118 117.37(18) yes
C116 C117 C165 120.48(18) yes
C118 C117 C165 122.01(17) yes
C117 C118 C119 122.12(18) yes
C117 C118 H1181 119.0 no
C119 C118 H1181 118.9 no
S120 C119 C118 114.24(15) yes
S120 C119 C128 125.10(15) yes
C118 C119 C128 119.83(18) yes
S120 C121 C122 115.87(16) yes
S120 C121 C125 122.99(15) yes
C122 C121 C125 120.32(19) yes
C121 C122 C123 120.77(19) yes
C121 C122 H1221 119.6 no
C123 C122 H1221 119.6 no
C122 C123 C124 117.78(18) yes
C122 C123 C153 120.5(2) yes
C124 C123 C153 121.5(2) yes
C101 C124 C123 122.0(2) yes
C101 C124 H1241 119.0 no
C123 C124 H1241 119.0 no
C121 C125 C101 119.21(17) yes
C121 C125 O129 119.29(18) yes
C101 C125 O129 121.50(17) yes
C107 C126 C103 118.77(16) yes
C107 C126 O130 121.67(16) yes
C103 C126 O130 119.55(17) yes
C113 C127 C109 118.83(17) yes
C113 C127 O131 121.21(16) yes
C109 C127 O131 119.95(16) yes
C119 C128 C115 118.62(17) yes
C119 C128 O132 121.25(17) yes
C115 C128 O132 120.11(17) yes
O129 C133 C134 110.58(17) yes
O129 C133 H1331 109.3 no
C134 C133 H1331 109.2 no
O129 C133 H1332 109.2 no
C134 C133 H1332 109.1 no
H1331 C133 H1332 109.5 no
C133 C134 N136 117.05(18) yes
C133 C134 O135 119.0(2) yes
N136 C134 O135 123.9(2) yes
N136 C137 C147 112.20(19) yes
N136 C137 H1371 108.9 no
C147 C137 H1371 108.8 no
N136 C137 H1372 108.7 no
C147 C137 H1372 108.7 no
H1371 C137 H1372 109.5 no
O130 C138 C139 109.25(16) yes
O130 C138 H1381 109.7 no
C139 C138 H1381 109.6 no
O130 C138 H1382 109.5 no
C139 C138 H1382 109.4 no
H1381 C138 H1382 109.5 no
C138 C139 N141 115.61(18) yes
C138 C139 O140 120.36(19) yes
N141 C139 O140 124.02(19) yes
N141 C142 C152 111.22(18) yes
N141 C142 H1421 109.0 no
C152 C142 H1421 109.0 no
N141 C142 H1422 109.1 no
C152 C142 H1422 109.1 no
H1421 C142 H1422 109.5 no
O131 C143 C144 107.76(16) yes
O131 C143 H1431 110.0 no
C144 C143 H1431 109.9 no
O131 C143 H1432 109.8 no
C144 C143 H1432 109.9 no
H1431 C143 H1432 109.5 no
C143 C144 N146 114.27(18) yes
C143 C144 O145 121.4(2) yes
N146 C144 O145 124.3(2) yes
C137 C147 N146 110.37(17) yes
C137 C147 H1471 109.4 no
N146 C147 H1471 109.2 no
C137 C147 H1472 109.2 no
N146 C147 H1472 109.2 no
H1471 C147 H1472 109.5 no
O132 C148 C149 110.90(17) yes
O132 C148 H1481 109.1 no
C149 C148 H1481 109.3 no
O132 C148 H1482 109.1 no
C149 C148 H1482 108.9 no
H1481 C148 H1482 109.5 no
C148 C149 N151 115.46(19) yes
C148 C149 O50 120.4(2) yes
N151 C149 O50 124.1(2) yes
C142 C152 N151 110.86(19) yes
C142 C152 H1521 109.2 no
N151 C152 H1521 109.1 no
C142 C152 H1522 109.0 no
N151 C152 H1522 109.1 no
H1521 C152 H1522 109.5 no
C123 C153 C154 111.3(2) yes
C123 C153 C155 106.7(2) yes
C154 C153 C155 111.9(3) yes
C123 C153 C156 111.3(2) yes
C154 C153 C156 107.0(3) yes
C155 C153 C156 108.8(3) yes
C153 C154 H1541 109.6 no
C153 C154 H1542 109.2 no
H1541 C154 H1542 109.5 no
C153 C154 H1543 109.6 no
H1541 C154 H1543 109.5 no
H1542 C154 H1543 109.5 no
C153 C155 H1551 109.3 no
C153 C155 H1552 109.8 no
H1551 C155 H1552 109.5 no
C153 C155 H1553 109.3 no
H1551 C155 H1553 109.5 no
H1552 C155 H1553 109.5 no
C153 C156 H1561 109.5 no
C153 C156 H1562 109.1 no
H1561 C156 H1562 109.5 no
C153 C156 H1563 109.8 no
H1561 C156 H1563 109.5 no
H1562 C156 H1563 109.5 no
C105 C157 C158 110.63(16) yes
C105 C157 C159 107.39(17) yes
C158 C157 C159 109.25(19) yes
C105 C157 C160 111.91(17) yes
C158 C157 C160 109.28(19) yes
C159 C157 C160 108.3(2) yes
C157 C158 H1581 109.5 no
C157 C158 H1582 109.3 no
H1581 C158 H1582 109.5 no
C157 C158 H1583 109.6 no
H1581 C158 H1583 109.5 no
H1582 C158 H1583 109.5 no
C157 C159 H1591 109.4 no
C157 C159 H1592 109.6 no
H1591 C159 H1592 109.5 no
C157 C159 H1593 109.4 no
H1591 C159 H1593 109.5 no
H1592 C159 H1593 109.5 no
C157 C160 H1601 109.6 no
C157 C160 H1602 109.3 no
H1601 C160 H1602 109.5 no
C157 C160 H1603 109.5 no
H1601 C160 H1603 109.5 no
H1602 C160 H1603 109.5 no
C111 C161 C162 111.07(16) yes
C111 C161 C163 108.16(16) yes
C162 C161 C163 107.95(19) yes
C111 C161 C164 112.15(16) yes
C162 C161 C164 108.02(18) yes
C163 C161 C164 109.4(2) yes
C161 C162 H1621 109.6 no
C161 C162 H1622 109.3 no
H1621 C162 H1622 109.5 no
C161 C162 H1623 109.5 no
H1621 C162 H1623 109.5 no
H1622 C162 H1623 109.5 no
C161 C163 H1631 109.6 no
C161 C163 H1632 109.4 no
H1631 C163 H1632 109.5 no
C161 C163 H1633 109.4 no
H1631 C163 H1633 109.5 no
H1632 C163 H1633 109.5 no
C161 C164 H1641 109.6 no
C161 C164 H1642 109.6 no
H1641 C164 H1642 109.5 no
C161 C164 H1643 109.2 no
H1641 C164 H1643 109.5 no
H1642 C164 H1643 109.5 no
C117 C165 C166 111.46(16) yes
C117 C165 C167 107.34(17) yes
C166 C165 C167 108.22(19) yes
C117 C165 C168 112.17(18) yes
C166 C165 C168 108.72(18) yes
C167 C165 C168 108.82(19) yes
C165 C166 H1661 109.4 no
C165 C166 H1662 109.5 no
H1661 C166 H1662 109.5 no
C165 C166 H1663 109.5 no
H1661 C166 H1663 109.5 no
H1662 C166 H1663 109.5 no
C165 C167 H1671 109.4 no
C165 C167 H1672 109.5 no
H1671 C167 H1672 109.5 no
C165 C167 H1673 109.5 no
H1671 C167 H1673 109.5 no
H1672 C167 H1673 109.5 no
C165 C168 H1681 109.4 no
C165 C168 H1682 109.4 no
H1681 C168 H1682 109.5 no
C165 C168 H1683 109.6 no
H1681 C168 H1683 109.5 no
H1682 C168 H1683 109.5 no
Cl202 C200 Cl201 111.8(2) yes
Cl202 C200 H2001 108.8 no
Cl201 C200 H2001 108.7 no
Cl202 C200 H2002 109.0 no
Cl201 C200 H2002 109.0 no
H2001 C200 H2002 109.5 no

loop_
_geom_bond_atom_site_label_1
_geom_bond_atom_site_label_2
_geom_bond_distance
_geom_bond_publ_flag
Cl201 C200 1.745(4) yes
Cl202 C200 1.782(4) yes
S2 C1 1.775(2) yes
S2 C3 1.778(2) yes
S8 C7 1.772(2) yes
S8 C9 1.774(2) yes
S14 C13 1.774(2) yes
S14 C15 1.768(2) yes
S20 C19 1.773(2) yes
S20 C21 1.778(2) yes
S102 C101 1.772(2) yes
S102 C103 1.7714(19) yes
S108 C107 1.7684(19) yes
S108 C109 1.7668(19) yes
S114 C113 1.7777(19) yes
S114 C115 1.7791(19) yes
S120 C119 1.773(2) yes
S120 C121 1.770(2) yes
O29 C25 1.377(2) yes
O29 C33 1.442(3) yes
O30 C26 1.373(2) yes
O30 C38 1.437(3) yes
O31 C27 1.380(2) yes
O31 C43 1.435(3) yes
O32 C28 1.385(2) yes
O32 C48 1.439(3) yes
O35 C34 1.230(3) yes
O40 C39 1.219(3) yes
O45 C44 1.217(3) yes
O50 C149 1.216(3) yes
O129 C125 1.382(2) yes
O129 C133 1.436(2) yes
O130 C126 1.381(2) yes
O130 C138 1.437(2) yes
O131 C127 1.376(2) yes
O131 C143 1.448(2) yes
O132 C128 1.380(2) yes
O132 C148 1.432(2) yes
O140 C139 1.223(3) yes
O145 C144 1.213(3) yes
O150 C49 1.217(3) yes
N36 C34 1.333(3) yes
N36 C37 1.463(3) yes
N36 H361 0.908 no
N41 C39 1.327(3) yes
N41 C42 1.453(3) yes
N41 H411 0.905 no
N46 C44 1.326(3) yes
N46 C47 1.458(3) yes
N46 H461 0.897 no
N51 C49 1.346(3) yes
N51 C52 1.458(3) yes
N51 H511 0.959 no
N136 C134 1.329(3) yes
N136 C137 1.454(3) yes
N136 H1361 0.903 no
N141 C139 1.342(3) yes
N141 C142 1.448(3) yes
N141 H1411 0.927 no
N146 C144 1.343(3) yes
N146 C147 1.460(3) yes
N146 H1461 0.920 no
N151 C149 1.333(3) yes
N151 C152 1.462(3) yes
N151 H1511 0.874 no
C1 C24 1.402(3) yes
C1 C25 1.397(3) yes
C3 C4 1.399(3) yes
C3 C26 1.395(3) yes
C4 C5 1.393(3) yes
C4 H41 1.000 no
C5 C6 1.395(3) yes
C5 C57 1.535(3) yes
C6 C7 1.395(3) yes
C6 H61 1.000 no
C7 C26 1.404(3) yes
C9 C10 1.402(3) yes
C9 C27 1.398(3) yes
C10 C11 1.392(3) yes
C10 H101 1.000 no
C11 C12 1.402(3) yes
C11 C61 1.539(3) yes
C12 C13 1.393(3) yes
C12 H121 1.000 no
C13 C27 1.393(3) yes
C15 C16 1.403(3) yes
C15 C28 1.395(3) yes
C16 C17 1.398(3) yes
C16 H161 1.000 no
C17 C18 1.390(3) yes
C17 C65 1.528(3) yes
C18 C19 1.393(3) yes
C18 H181 1.000 no
C19 C28 1.393(3) yes
C21 C22 1.392(3) yes
C21 C25 1.397(3) yes
C22 C23 1.395(3) yes
C22 H221 1.000 no
C23 C24 1.388(3) yes
C23 C53 1.534(3) yes
C24 H241 1.000 no
C33 C34 1.509(3) yes
C33 H331 1.000 no
C33 H332 1.000 no
C37 C47 1.506(4) yes
C37 H371 1.000 no
C37 H372 1.000 no
C38 C39 1.523(3) yes
C38 H381 1.000 no
C38 H382 1.000 no
C42 C52 1.510(3) yes
C42 H421 1.000 no
C42 H422 1.000 no
C43 C44 1.516(3) yes
C43 H431 1.000 no
C43 H432 1.000 no
C47 H471 1.000 no
C47 H472 1.000 no
C48 C49 1.513(3) yes
C48 H481 1.000 no
C48 H482 1.000 no
C52 H521 1.000 no
C52 H522 1.000 no
C53 C54 1.535(4) yes
C53 C55 1.540(4) yes
C53 C56 1.525(3) yes
C54 H541 1.000 no
C54 H542 1.000 no
C54 H543 1.000 no
C55 H551 1.000 no
C55 H552 1.000 no
C55 H553 1.000 no
C56 H561 1.000 no
C56 H562 1.000 no
C56 H563 1.000 no
C57 C58 1.534(4) yes
C57 C59 1.538(4) yes
C57 C60 1.530(4) yes
C58 H581 1.000 no
C58 H582 1.000 no
C58 H583 1.000 no
C59 H591 1.000 no
C59 H592 1.000 no
C59 H593 1.000 no
C60 H601 1.000 no
C60 H602 1.000 no
C60 H603 1.000 no
C61 C62 1.528(3) yes
C61 C63 1.533(4) yes
C61 C64 1.527(4) yes
C62 H621 1.000 no
C62 H622 1.000 no
C62 H623 1.000 no
C63 H631 1.000 no
C63 H632 1.000 no
C63 H633 1.000 no
C64 H641 1.000 no
C64 H642 1.000 no
C64 H643 1.000 no
C65 C66 1.528(3) yes
C65 C67 1.538(3) yes
C65 C68 1.542(3) yes
C66 H661 1.000 no
C66 H662 1.000 no
C66 H663 1.000 no
C67 H671 1.000 no
C67 H672 1.000 no
C67 H673 1.000 no
C68 H681 1.000 no
C68 H682 1.000 no
C68 H683 1.000 no
C101 C124 1.401(3) yes
C101 C125 1.389(3) yes
C103 C104 1.394(3) yes
C103 C126 1.394(3) yes
C104 C105 1.392(3) yes
C104 H1041 1.000 no
C105 C106 1.390(3) yes
C105 C157 1.529(3) yes
C106 C107 1.401(3) yes
C106 H1061 1.000 no
C107 C126 1.397(3) yes
C109 C110 1.397(3) yes
C109 C127 1.391(3) yes
C110 C111 1.395(3) yes
C110 H1101 1.000 no
C111 C112 1.393(3) yes
C111 C161 1.535(2) yes
C112 C113 1.397(3) yes
C112 H1121 1.000 no
C113 C127 1.396(3) yes
C115 C116 1.399(3) yes
C115 C128 1.395(3) yes
C116 C117 1.395(3) yes
C116 H1161 1.000 no
C117 C118 1.390(3) yes
C117 C165 1.541(3) yes
C118 C119 1.400(3) yes
C118 H1181 1.000 no
C119 C128 1.397(3) yes
C121 C122 1.401(3) yes
C121 C125 1.403(3) yes
C122 C123 1.405(3) yes
C122 H1221 1.000 no
C123 C124 1.389(3) yes
C123 C153 1.538(3) yes
C124 H1241 1.000 no
C133 C134 1.510(3) yes
C133 H1331 1.000 no
C133 H1332 1.000 no
C134 O135 1.222(3) yes
C137 C147 1.520(3) yes
C137 H1371 1.000 no
C137 H1372 1.000 no
C138 C139 1.516(3) yes
C138 H1381 1.000 no
C138 H1382 1.000 no
C142 C152 1.518(3) yes
C142 H1421 1.000 no
C142 H1422 1.000 no
C143 C144 1.516(3) yes
C143 H1431 1.000 no
C143 H1432 1.000 no
C147 H1471 1.000 no
C147 H1472 1.000 no
C148 C149 1.512(3) yes
C148 H1481 1.000 no
C148 H1482 1.000 no
C152 H1521 1.000 no
C152 H1522 1.000 no
C153 C154 1.527(4) yes
C153 C155 1.523(4) yes
C153 C156 1.527(4) yes
C154 H1541 1.000 no
C154 H1542 1.000 no
C154 H1543 1.000 no
C155 H1551 1.000 no
C155 H1552 1.000 no
C155 H1553 1.000 no
C156 H1561 1.000 no
C156 H1562 1.000 no
C156 H1563 1.000 no
C157 C158 1.530(3) yes
C157 C159 1.530(3) yes
C157 C160 1.530(3) yes
C158 H1581 1.000 no
C158 H1582 1.000 no
C158 H1583 1.000 no
C159 H1591 1.000 no
C159 H1592 1.000 no
C159 H1593 1.000 no
C160 H1601 1.000 no
C160 H1602 1.000 no
C160 H1603 1.000 no
C161 C162 1.530(3) yes
C161 C163 1.529(3) yes
C161 C164 1.527(3) yes
C162 H1621 1.000 no
C162 H1622 1.000 no
C162 H1623 1.000 no
C163 H1631 1.000 no
C163 H1632 1.000 no
C163 H1633 1.000 no
C164 H1641 1.000 no
C164 H1642 1.000 no
C164 H1643 1.000 no
C165 C166 1.536(3) yes
C165 C167 1.540(3) yes
C165 C168 1.535(3) yes
C166 H1661 1.000 no
C166 H1662 1.000 no
C166 H1663 1.000 no
C167 H1671 1.000 no
C167 H1672 1.000 no
C167 H1673 1.000 no
C168 H1681 1.000 no
C168 H1682 1.000 no
C168 H1683 1.000 no
C200 H2001 1.000 no
C200 H2002 1.000 no

loop_
_cod_related_entry_id
_cod_related_entry_database
_cod_related_entry_code
1 ChemSpider 30658538
